data_7204851
loop_
_publ_author_name
'Li, Qi'
'Hu, Chunhua'
'Haerter, Roland'
'Englert, Ulli'

_publ_section_title
;
 Isosteric molecules in non-isomorphous structures: A new route to new
 structures. The example of 9,10-dihaloanthracene
;
_journal_issue 18
_journal_name_full CrystEngComm
_journal_page_first 83
_journal_paper_doi 10.1039/b401615g
_journal_volume 6
_journal_year 2004
_chemical_formula_sum 'C14 H8 Br0.5 Cl1.5'
_chemical_formula_weight 269.33
_chemical_name_common dichloroanthracene:dibromoanthracene
_chemical_name_systematic
;
dichloroanthracene:dibromoanthracene
;
_space_group_IT_number 2
_symmetry_cell_setting triclinic
_symmetry_space_group_name_Hall '-P 1'
_symmetry_space_group_name_H-M 'P -1'
_atom_sites_solution_hydrogens geom
_atom_sites_solution_primary direct
_atom_sites_solution_secondary difmap
_audit_creation_method SHELXL-97
_cell_angle_alpha 105.203(4)
_cell_angle_beta 90.179(5)
_cell_angle_gamma 100.495(5)
_cell_formula_units_Z 2
_cell_length_a 3.8629(9)
_cell_length_b 8.743(2)
_cell_length_c 16.515(4)
_cell_measurement_reflns_used 1018
_cell_measurement_temperature 120
_cell_measurement_theta_max 26.51
_cell_measurement_theta_min 3.04
_cell_volume 528.5(2)
_computing_cell_refinement SMART
_computing_data_collection 'SMART (Bruker, 2001)'
_computing_data_reduction 'SAINT (Bruker, 1999)'
_computing_molecular_graphics 'PLATON (Spek, 1990)'
_computing_structure_refinement 'SHELXL-97 (Sheldrick, 1997)'
_computing_structure_solution 'SHELXS-97 (Sheldrick, 1990)'
_diffrn_ambient_temperature 120
_diffrn_measured_fraction_theta_full .994
_diffrn_measured_fraction_theta_max .994
_diffrn_measurement_device_type 'CCD area detector'
_diffrn_measurement_method 'omega scans'
_diffrn_radiation_monochromator graphite
_diffrn_radiation_source 'fine-focus sealed tube'
_diffrn_radiation_type MoK\a
_diffrn_radiation_wavelength 0.71073
_diffrn_reflns_av_R_equivalents 0.0303
_diffrn_reflns_av_sigmaI/netI 0.0381
_diffrn_reflns_limit_h_max 5
_diffrn_reflns_limit_h_min -5
_diffrn_reflns_limit_k_max 11
_diffrn_reflns_limit_k_min -11
_diffrn_reflns_limit_l_max 22
_diffrn_reflns_limit_l_min -22
_diffrn_reflns_number 7278
_diffrn_reflns_theta_full 28.37
_diffrn_reflns_theta_max 28.37
_diffrn_reflns_theta_min 2.45
_exptl_absorpt_coefficient_mu 2.340
_exptl_absorpt_correction_T_max 0.8533
_exptl_absorpt_correction_T_min 0.4546
_exptl_absorpt_correction_type empirical
_exptl_absorpt_process_details 'SADABS (1996)'
_exptl_crystal_colour yellow
_exptl_crystal_density_diffrn 1.692
_exptl_crystal_density_method 'not measured'
_exptl_crystal_description 'fragment of needle'
_exptl_crystal_F_000 270
_exptl_crystal_size_max 0.40
_exptl_crystal_size_mid 0.07
_exptl_crystal_size_min 0.07
_refine_diff_density_max .465
_refine_diff_density_min -.243
_refine_diff_density_rms .081
_refine_ls_extinction_method none
_refine_ls_goodness_of_fit_ref 1.010
_refine_ls_hydrogen_treatment mixed
_refine_ls_matrix_type full
_refine_ls_number_parameters 147
_refine_ls_number_reflns 2621
_refine_ls_number_restraints 1
_refine_ls_restrained_S_all 1.011
_refine_ls_R_factor_all 0.0418
_refine_ls_R_factor_gt 0.0318
_refine_ls_shift/su_max 0.001
_refine_ls_shift/su_mean 0.000
_refine_ls_structure_factor_coef Fsqd
_refine_ls_weighting_details 'w=1/[\s^2^(Fo^2^)+(0.0500P)^2^+0.0000P] where P=(Fo^2^+2Fc^2^)/3'
_refine_ls_weighting_scheme calc
_refine_ls_wR_factor_gt 0.0796
_refine_ls_wR_factor_ref 0.0834
_reflns_number_gt 2160
_reflns_number_total 2621
_reflns_threshold_expression >2sigma(I)
_cod_data_source_file b401615g.txt
_cod_data_source_block 3a
_cod_depositor_comments
;
The following automatic conversions were performed:

'_refine_ls_weighting_scheme' value 'calc
w=1/[\s^2^(Fo^2^)+(0.0500P)^2^+0.0000P] where P=(Fo^2^+2Fc^2^)/3' was
changed to 'calc'. New tag '_refine_ls_weighting_details' was
created. The value of the new tag was set to
'w=1/[\s^2^(Fo^2^)+(0.0500P)^2^+0.0000P] where P=(Fo^2^+2Fc^2^)/3'.

Automatic conversion script
Id: cif_fix_values 3143 2015-03-26 13:38:13Z robertas 
;
_cod_original_sg_symbol_H-M P-1
_cod_original_formula_sum 'C14 H8 Br.50 Cl1.50'
_cod_database_code 7204851

loop_
_symmetry_equiv_pos_as_xyz
'x, y, z'
'-x, -y, -z'

loop_
_atom_site_label
_atom_site_type_symbol
_atom_site_fract_x
_atom_site_fract_y
_atom_site_fract_z
_atom_site_U_iso_or_equiv
_atom_site_adp_type
_atom_site_occupancy
_atom_site_calc_flag
_atom_site_refinement_flags
_atom_site_disorder_assembly
_atom_site_disorder_group
Cl1 Cl 0.31763(9) 0.28316(4) 0.15673(2) 0.02153(13) Uani 0.7102(11) d P . .
Br1 Br 0.33624(9) 0.29781(4) 0.16464(2) 0.02153(13) Uani 0.2898(11) d PR . .
C9 C 0.1407(5) 0.1254(2) 0.06956(11) 0.0177(4) Uani 1 d . . .
C9A C 0.2312(5) 0.1403(2) -0.01086(11) 0.0172(4) Uani 1 d . . .
C1 C 0.4628(5) 0.2782(2) -0.02445(12) 0.0201(4) Uani 1 d . . .
H1A H 0.5603 0.3627 0.0214 0.024 Uiso 1 calc R . .
C2 C 0.5421(5) 0.2875(2) -0.10368(13) 0.0230(4) Uani 1 d . . .
H2A H 0.6917 0.3781 -0.1114 0.028 Uiso 1 calc R . .
C3 C 0.3977(5) 0.1594(2) -0.17440(12) 0.0229(4) Uani 1 d . . .
H3A H 0.4551 0.1668 -0.2281 0.027 Uiso 1 calc R . .
C4 C 0.1763(5) 0.0259(2) -0.16485(12) 0.0212(4) Uani 1 d . . .
H4A H 0.0828 -0.0562 -0.2121 0.025 Uiso 1 calc R . .
C4A C 0.0851(5) 0.0104(2) -0.08279(11) 0.0166(4) Uani 1 d . . .
Cl2 Cl 0.42644(9) 0.83714(5) 0.61721(2) 0.02201(13) Uani 0.7926(11) d P . .
Br2 Br 0.42269(9) 0.85476(5) 0.62308(2) 0.02201(13) Uani 0.2074(11) d PR . .
C9B C 0.4659(5) 0.6496(2) 0.55162(11) 0.0162(4) Uani 1 d . . .
C9AB C 0.3406(4) 0.5115(2) 0.57895(11) 0.0152(3) Uani 1 d . . .
C1B C 0.1790(5) 0.5171(2) 0.65710(12) 0.0199(4) Uani 1 d . . .
H1B H 0.1534 0.6162 0.6921 0.024 Uiso 1 calc R . .
C2B C 0.0615(5) 0.3798(2) 0.68135(12) 0.0221(4) Uani 1 d . . .
H2BA H -0.0410 0.3864 0.7327 0.027 Uiso 1 calc R . .
C3B C 0.0949(5) 0.2271(2) 0.62852(12) 0.0217(4) Uani 1 d . . .
H3BA H 0.0121 0.1341 0.6454 0.026 Uiso 1 calc R . .
C4B C 0.2474(5) 0.2151(2) 0.55313(12) 0.0197(4) Uani 1 d . . .
H4BA H 0.2688 0.1141 0.5195 0.024 Uiso 1 calc R . .
C4AB C 0.3750(4) 0.3563(2) 0.52528(11) 0.0161(4) Uani 1 d . . .

loop_
_atom_site_aniso_label
_atom_site_aniso_U_11
_atom_site_aniso_U_22
_atom_site_aniso_U_33
_atom_site_aniso_U_23
_atom_site_aniso_U_13
_atom_site_aniso_U_12
Cl1 0.0233(2) 0.0201(2) 0.01784(19) -0.00077(13) -0.00053(13) 0.00423(13)
Br1 0.0233(2) 0.0201(2) 0.01784(19) -0.00077(13) -0.00053(13) 0.00423(13)
C9 0.0193(9) 0.0168(8) 0.0166(9) 0.0000(7) -0.0006(7) 0.0086(7)
C9A 0.0170(9) 0.0180(9) 0.0188(9) 0.0046(7) 0.0015(7) 0.0092(7)
C1 0.0197(9) 0.0169(9) 0.0241(10) 0.0047(7) 0.0017(7) 0.0059(7)
C2 0.0219(10) 0.0211(9) 0.0301(11) 0.0119(8) 0.0061(8) 0.0069(8)
C3 0.0236(10) 0.0294(10) 0.0204(10) 0.0112(8) 0.0046(8) 0.0101(8)
C4 0.0235(10) 0.0237(10) 0.0180(9) 0.0043(7) 0.0020(7) 0.0104(8)
C4A 0.0160(8) 0.0192(9) 0.0168(8) 0.0047(7) 0.0013(7) 0.0089(7)
Cl2 0.0248(2) 0.0136(2) 0.0256(2) 0.00032(14) 0.00480(15) 0.00569(14)
Br2 0.0248(2) 0.0136(2) 0.0256(2) 0.00032(14) 0.00480(15) 0.00569(14)
C9B 0.0149(8) 0.0143(8) 0.0178(9) 0.0008(7) -0.0009(7) 0.0039(6)
C9AB 0.0124(8) 0.0167(8) 0.0168(8) 0.0042(7) -0.0017(6) 0.0036(6)
C1B 0.0184(9) 0.0229(9) 0.0183(9) 0.0042(7) 0.0017(7) 0.0050(7)
C2B 0.0178(9) 0.0302(10) 0.0193(9) 0.0076(8) 0.0022(7) 0.0054(8)
C3B 0.0195(9) 0.0211(9) 0.0265(10) 0.0113(8) -0.0002(7) 0.0016(7)
C4B 0.0172(9) 0.0175(9) 0.0245(10) 0.0063(7) -0.0016(7) 0.0031(7)
C4AB 0.0131(8) 0.0169(8) 0.0184(9) 0.0041(7) -0.0022(7) 0.0037(7)

loop_
_atom_type_symbol
_atom_type_description
_atom_type_scat_dispersion_real
_atom_type_scat_dispersion_imag
_atom_type_scat_source
C C .0033 .0016 'International Tables Vol C Tables 4.2.6.8 and 6.1.1.4'
H H .0000 .0000 'International Tables Vol C Tables 4.2.6.8 and 6.1.1.4'
Cl Cl .1484 .1585 'International Tables Vol C Tables 4.2.6.8 and 6.1.1.4'
Br Br -.2901 2.4595 'International Tables Vol C Tables 4.2.6.8 and 6.1.1.4'

loop_
_geom_angle_atom_site_label_1
_geom_angle_atom_site_label_2
_geom_angle_atom_site_label_3
_geom_angle
_geom_angle_site_symmetry_1
_geom_angle_site_symmetry_3
_geom_angle_publ_flag
C9A C9 C4A 123.01(16) . 2 ?
C9A C9 Cl1 118.30(14) . . ?
C4A C9 Cl1 118.70(13) 2 . ?
C9A C9 Br1 118.12(13) . . ?
C4A C9 Br1 118.87(13) 2 . ?
Cl1 C9 Br1 0.269(6) . . ?
C9 C9A C1 123.09(17) . . ?
C9 C9A C4A 118.34(16) . . ?
C1 C9A C4A 118.57(16) . . ?
C2 C1 C9A 120.98(18) . . ?
C2 C1 H1A 119.5 . . ?
C9A C1 H1A 119.5 . . ?
C1 C2 C3 120.33(18) . . ?
C1 C2 H2A 119.8 . . ?
C3 C2 H2A 119.8 . . ?
C4 C3 C2 120.95(17) . . ?
C4 C3 H3A 119.5 . . ?
C2 C3 H3A 119.5 . . ?
C3 C4 C4A 120.85(18) . . ?
C3 C4 H4A 119.6 . . ?
C4A C4 H4A 119.6 . . ?
C9 C4A C4 123.02(17) 2 . ?
C9 C4A C9A 118.66(16) 2 . ?
C4 C4A C9A 118.32(16) . . ?
C9AB C9B C4AB 123.06(16) . 2_666 ?
C9AB C9B Cl2 118.15(14) . . ?
C4AB C9B Cl2 118.79(13) 2_666 . ?
C9AB C9B Br2 118.27(13) . . ?
C4AB C9B Br2 118.67(13) 2_666 . ?
Cl2 C9B Br2 0.135(6) . . ?
C9B C9AB C1B 123.22(16) . . ?
C9B C9AB C4AB 118.39(16) . . ?
C1B C9AB C4AB 118.39(16) . . ?
C2B C1B C9AB 121.32(17) . . ?
C2B C1B H1B 119.3 . . ?
C9AB C1B H1B 119.3 . . ?
C1B C2B C3B 120.29(18) . . ?
C1B C2B H2BA 119.9 . . ?
C3B C2B H2BA 119.9 . . ?
C4B C3B C2B 120.72(17) . . ?
C4B C3B H3BA 119.6 . . ?
C2B C3B H3BA 119.6 . . ?
C3B C4B C4AB 120.81(17) . . ?
C3B C4B H4BA 119.6 . . ?
C4AB C4B H4BA 119.6 . . ?
C9B C4AB C4B 122.98(16) 2_666 . ?
C9B C4AB C9AB 118.56(15) 2_666 . ?
C4B C4AB C9AB 118.47(16) . . ?

loop_
_geom_bond_atom_site_label_1
_geom_bond_atom_site_label_2
_geom_bond_distance
_geom_bond_site_symmetry_2
_geom_bond_publ_flag
Cl1 C9 1.7466(18) . ?
Br1 C9 1.9090(18) . ?
C9 C9A 1.407(2) . ?
C9 C4A 1.407(3) 2 ?
C9A C1 1.433(3) . ?
C9A C4A 1.440(2) . ?
C1 C2 1.364(3) . ?
C1 H1A 0.9300 . ?
C2 C3 1.418(3) . ?
C2 H2A 0.9300 . ?
C3 C4 1.361(3) . ?
C3 H3A 0.9300 . ?
C4 C4A 1.436(3) . ?
C4 H4A 0.9300 . ?
C4A C9 1.407(3) 2 ?
Cl2 C9B 1.7450(18) . ?
Br2 C9B 1.9072(18) . ?
C9B C9AB 1.404(2) . ?
C9B C4AB 1.406(2) 2_666 ?
C9AB C1B 1.429(2) . ?
C9AB C4AB 1.442(2) . ?
C1B C2B 1.365(3) . ?
C1B H1B 0.9300 . ?
C2B C3B 1.419(3) . ?
C2B H2BA 0.9300 . ?
C3B C4B 1.366(3) . ?
C3B H3BA 0.9300 . ?
C4B C4AB 1.434(2) . ?
C4B H4BA 0.9300 . ?
C4AB C9B 1.406(2) 2_666 ?
